data_4506586
loop_
_publ_author_name
'Li, Wenjun'
'Liu, Hui'
'Jiang, Xuefeng'
'Wang, Jian'

_publ_section_title
;
 Enantioselective Organocatalytic Conjugate Addition of Nitroalkanes to
 Electrophilic 2-Iminochromenes
;
_journal_issue 8
_journal_name_full 'ACS Catalysis'
_journal_page_first 1535
_journal_paper_doi 10.1021/cs300313j
_journal_volume 2
_journal_year 2012
_chemical_formula_sum 'C11 H8 Br N3 O3'
_chemical_formula_weight 310.11
_chemical_name_systematic
; 
 ? 
;
_space_group_IT_number 4
_symmetry_cell_setting monoclinic
_symmetry_space_group_name_Hall 'P 2yb'
_symmetry_space_group_name_H-M 'P 1 21 1'
_atom_sites_solution_hydrogens geom
_atom_sites_solution_primary direct
_atom_sites_solution_secondary difmap
_audit_creation_method SHELXL-97
_cell_angle_alpha 90.00
_cell_angle_beta 110.279(3)
_cell_angle_gamma 90.00
_cell_formula_units_Z 2
_cell_length_a 9.4259(17)
_cell_length_b 5.1093(10)
_cell_length_c 12.799(2)
_cell_measurement_reflns_used 2034
_cell_measurement_temperature 100(2)
_cell_measurement_theta_max 28.27
_cell_measurement_theta_min 2.30
_cell_volume 578.19(18)
_computing_cell_refinement 'Bruker SAINT'
_computing_data_collection 'Bruker APEX2'
_computing_data_reduction 'Bruker SAINT'
_computing_molecular_graphics 'Bruker SHELXTL'
_computing_publication_material 'Bruker SHELXTL'
_computing_structure_refinement 'SHELXL-97 (Sheldrick, 2008)'
_computing_structure_solution 'SHELXS-97 (Sheldrick, 2008)'
_diffrn_ambient_temperature 100(2)
_diffrn_measured_fraction_theta_full 0.998
_diffrn_measured_fraction_theta_max 0.998
_diffrn_measurement_device_type 'Bruker APEX-II CCD'
_diffrn_measurement_method '\f and \w scans'
_diffrn_radiation_monochromator graphite
_diffrn_radiation_source 'fine-focus sealed tube'
_diffrn_radiation_type MoK\a
_diffrn_radiation_wavelength 0.71073
_diffrn_reflns_av_R_equivalents 0.0276
_diffrn_reflns_av_sigmaI/netI 0.0612
_diffrn_reflns_limit_h_max 12
_diffrn_reflns_limit_h_min -11
_diffrn_reflns_limit_k_max 6
_diffrn_reflns_limit_k_min -6
_diffrn_reflns_limit_l_max 16
_diffrn_reflns_limit_l_min -15
_diffrn_reflns_number 4013
_diffrn_reflns_theta_full 27.49
_diffrn_reflns_theta_max 27.49
_diffrn_reflns_theta_min 1.70
_exptl_absorpt_coefficient_mu 3.559
_exptl_absorpt_correction_T_max 0.5998
_exptl_absorpt_correction_T_min 0.2240
_exptl_absorpt_correction_type multi-scan
_exptl_absorpt_process_details 'Sadabs, (Sheldrick 2008)'
_exptl_crystal_colour Colourless
_exptl_crystal_density_diffrn 1.781
_exptl_crystal_density_meas ?
_exptl_crystal_density_method 'not measured'
_exptl_crystal_description Rod
_exptl_crystal_F_000 308
_exptl_crystal_size_max 0.60
_exptl_crystal_size_mid 0.30
_exptl_crystal_size_min 0.16
_refine_diff_density_max 0.691
_refine_diff_density_min -0.456
_refine_diff_density_rms 0.100
_refine_ls_abs_structure_details 'Flack H D (1983), Acta Cryst. A39, 876-881'
_refine_ls_abs_structure_Flack 0.021(13)
_refine_ls_extinction_method none
_refine_ls_goodness_of_fit_ref 1.045
_refine_ls_hydrogen_treatment mixed
_refine_ls_matrix_type full
_refine_ls_number_parameters 169
_refine_ls_number_reflns 2425
_refine_ls_number_restraints 3
_refine_ls_restrained_S_all 1.044
_refine_ls_R_factor_all 0.0370
_refine_ls_R_factor_gt 0.0330
_refine_ls_shift/su_max 0.000
_refine_ls_shift/su_mean 0.000
_refine_ls_structure_factor_coef Fsqd
_refine_ls_weighting_details 'calc w=1/[\s^2^(Fo^2^)+(0.0331P)^2^+0.0000P] where P=(Fo^2^+2Fc^2^)/3'
_refine_ls_weighting_scheme calc
_refine_ls_wR_factor_gt 0.0785
_refine_ls_wR_factor_ref 0.0798
_reflns_number_gt 2220
_reflns_number_total 2425
_reflns_threshold_expression >2sigma(I)
_cod_data_source_file cs300313j_si_002.cif
_cod_data_source_block c185
_cod_depositor_comments
;
The following automatic conversions were performed:

'_symmetry_cell_setting' value 'Monoclinic' changed to 'monoclinic'
according to /home/saulius/struct/CIF-dictionaries/cif_core.dic
dictionary named 'cif_core.dic' version 2.4.2 from
2011-04-26.

'_exptl_absorpt_correction_type' value 'Multi-scan'
changed to 'multi-scan' according to
/home/saulius/struct/CIF-dictionaries/cif_core.dic dictionary named
'cif_core.dic' version 2.4.2 from 2011-04-26.

Automatic conversion script
Id: cif_fix_values 1891 2012-01-12 08:04:46Z andrius 

The following automatic conversions were performed:

'_exptl_crystal_density_meas' value 'Not Measured' was changed to '?'
- the value is perceived as not measured.

Automatic conversion script
Id: cif_fix_values 3008 2015-01-20 13:52:24Z robertas 
;
_cod_original_cell_volume 578.17(19)
_cod_original_sg_symbol_H-M P2(1)
_cod_database_code 4506586

loop_
_symmetry_equiv_pos_as_xyz
'x, y, z'
'-x, y+1/2, -z'

loop_
_atom_site_label
_atom_site_type_symbol
_atom_site_fract_x
_atom_site_fract_y
_atom_site_fract_z
_atom_site_U_iso_or_equiv
_atom_site_adp_type
_atom_site_occupancy
_atom_site_symmetry_multiplicity
_atom_site_calc_flag
_atom_site_refinement_flags
Br1 Br -0.17158(4) 0.73117(11) 0.92292(3) 0.02038(12) Uani 1 1 d .
O1 O 0.0984(2) 1.2187(9) 0.60642(19) 0.0151(5) Uani 1 1 d .
O2 O 0.5141(3) 1.2279(10) 0.8334(2) 0.0271(6) Uani 1 1 d .
O3 O 0.3448(3) 1.2508(10) 0.9114(2) 0.0184(7) Uani 1 1 d .
N1 N 0.2411(3) 1.2226(13) 0.4994(2) 0.0166(6) Uani 1 1 d D
H1N H 0.319(3) 1.239(14) 0.478(3) 0.020 Uiso 1 1 d D
H2N H 0.184(4) 1.353(6) 0.469(3) 0.020 Uiso 1 1 d D
N2 N 0.5152(4) 0.7073(11) 0.5950(3) 0.0244(8) Uani 1 1 d .
N3 N 0.4221(3) 1.1260(6) 0.8690(3) 0.0135(7) Uani 1 1 d .
C1 C 0.2166(4) 1.1032(8) 0.5852(3) 0.0132(8) Uani 1 1 d .
C2 C 0.2928(4) 0.8949(7) 0.6435(3) 0.0122(7) Uani 1 1 d .
C3 C 0.2636(4) 0.7863(6) 0.7434(3) 0.0105(8) Uani 1 1 d .
H3A H 0.2535 0.5922 0.7337 0.013 Uiso 1 1 calc R
C4 C 0.1155(4) 0.8883(7) 0.7466(3) 0.0116(7) Uani 1 1 d .
C5 C 0.0429(4) 1.0967(7) 0.6827(3) 0.0123(7) Uani 1 1 d .
C6 C -0.0905(4) 1.2015(11) 0.6868(3) 0.0145(8) Uani 1 1 d .
H6 H -0.1366 1.3465 0.6411 0.017 Uiso 1 1 calc R
C7 C -0.1563(4) 1.0919(8) 0.7585(3) 0.0148(8) Uani 1 1 d .
H7 H -0.2478 1.1600 0.7629 0.018 Uiso 1 1 calc R
C8 C -0.0846(4) 0.8804(8) 0.8233(3) 0.0146(8) Uani 1 1 d .
C9 C 0.0484(4) 0.7777(7) 0.8179(3) 0.0114(9) Uani 1 1 d .
H9 H 0.0943 0.6316 0.8628 0.014 Uiso 1 1 calc R
C10 C 0.4158(4) 0.7917(7) 0.6155(3) 0.0161(9) Uani 1 1 d .
C11 C 0.3969(4) 0.8392(7) 0.8538(3) 0.0136(8) Uani 1 1 d .
H11A H 0.3730 0.7657 0.9174 0.016 Uiso 1 1 calc R
H11B H 0.4898 0.7532 0.8514 0.016 Uiso 1 1 calc R

loop_
_atom_site_aniso_label
_atom_site_aniso_U_11
_atom_site_aniso_U_22
_atom_site_aniso_U_33
_atom_site_aniso_U_23
_atom_site_aniso_U_13
_atom_site_aniso_U_12
Br1 0.01803(18) 0.02679(19) 0.02187(19) 0.0054(3) 0.01396(14) -0.0004(3)
O1 0.0168(11) 0.0158(12) 0.0171(11) 0.0034(18) 0.0116(9) 0.0033(19)
O2 0.0268(13) 0.0205(13) 0.0442(16) -0.010(3) 0.0251(12) -0.009(2)
O3 0.0231(13) 0.0155(18) 0.0192(13) -0.0023(17) 0.0105(10) 0.0043(17)
N1 0.0161(14) 0.0212(15) 0.0167(14) 0.007(2) 0.0110(12) 0.004(2)
N2 0.0274(16) 0.026(2) 0.0254(17) -0.005(2) 0.0162(14) -0.002(2)
N3 0.0136(16) 0.0141(15) 0.0118(16) -0.0018(12) 0.0030(13) 0.0018(12)
C1 0.0098(17) 0.0160(19) 0.014(2) -0.0039(16) 0.0050(15) -0.0024(16)
C2 0.0123(18) 0.0135(18) 0.0135(19) -0.0021(14) 0.0078(15) -0.0013(15)
C3 0.0103(16) 0.010(2) 0.0128(17) 0.0006(12) 0.0059(13) 0.0007(13)
C4 0.0104(18) 0.0133(18) 0.0117(18) -0.0053(14) 0.0046(14) -0.0017(15)
C5 0.0144(19) 0.0115(17) 0.0110(19) -0.0024(15) 0.0043(15) -0.0035(15)
C6 0.0144(15) 0.014(2) 0.0151(16) 0.0002(19) 0.0054(13) 0.000(2)
C7 0.0140(19) 0.018(2) 0.0122(19) -0.0033(16) 0.0049(15) 0.0009(16)
C8 0.0135(19) 0.020(2) 0.013(2) -0.0049(15) 0.0071(15) -0.0059(15)
C9 0.0151(16) 0.007(3) 0.0133(17) -0.0012(13) 0.0058(14) -0.0021(14)
C10 0.0175(19) 0.018(2) 0.0140(19) 0.0004(13) 0.0076(15) 0.0011(15)
C11 0.0134(19) 0.0101(16) 0.018(2) 0.0006(15) 0.0061(15) 0.0008(15)

loop_
_atom_type_symbol
_atom_type_description
_atom_type_scat_dispersion_real
_atom_type_scat_dispersion_imag
_atom_type_scat_source
C C 0.0033 0.0016 'International Tables Vol C Tables 4.2.6.8 and 6.1.1.4'
H H 0.0000 0.0000 'International Tables Vol C Tables 4.2.6.8 and 6.1.1.4'
N N 0.0061 0.0033 'International Tables Vol C Tables 4.2.6.8 and 6.1.1.4'
O O 0.0106 0.0060 'International Tables Vol C Tables 4.2.6.8 and 6.1.1.4'
Br Br -0.2901 2.4595 'International Tables Vol C Tables 4.2.6.8 and 6.1.1.4'

loop_
_geom_angle_atom_site_label_1
_geom_angle_atom_site_label_2
_geom_angle_atom_site_label_3
_geom_angle
C1 O1 C5 118.1(4)
C1 N1 H1N 135(3)
C1 N1 H2N 117(3)
H1N N1 H2N 104(5)
O2 N3 O3 123.3(4)
O2 N3 C11 118.2(3)
O3 N3 C11 118.5(3)
N1 C1 C2 126.7(4)
N1 C1 O1 110.4(4)
C2 C1 O1 122.9(4)
C1 C2 C10 118.3(3)
C1 C2 C3 122.7(3)
C10 C2 C3 118.7(3)
C2 C3 C4 109.9(3)
C2 C3 C11 112.4(3)
C4 C3 C11 112.3(3)
C2 C3 H3A 107.3
C4 C3 H3A 107.3
C11 C3 H3A 107.3
C5 C4 C9 117.2(3)
C5 C4 C3 121.9(3)
C9 C4 C3 120.8(3)
C4 C5 C6 123.4(4)
C4 C5 O1 122.0(3)
C6 C5 O1 114.6(3)
C5 C6 C7 119.2(4)
C5 C6 H6 120.4
C7 C6 H6 120.4
C8 C7 C6 118.2(4)
C8 C7 H7 120.9
C6 C7 H7 120.9
C9 C8 C7 121.8(3)
C9 C8 Br1 119.4(3)
C7 C8 Br1 118.7(3)
C8 C9 C4 120.2(3)
C8 C9 H9 119.9
C4 C9 H9 119.9
N2 C10 C2 178.8(4)
N3 C11 C3 109.4(3)
N3 C11 H11A 109.8
C3 C11 H11A 109.8
N3 C11 H11B 109.8
C3 C11 H11B 109.8
H11A C11 H11B 108.2

loop_
_geom_bond_atom_site_label_1
_geom_bond_atom_site_label_2
_geom_bond_distance
Br1 C8 1.898(4)
O1 C1 1.368(4)
O1 C5 1.403(4)
O2 N3 1.225(4)
O3 N3 1.228(4)
N1 C1 1.346(5)
N1 H1N 0.873(18)
N1 H2N 0.861(19)
N2 C10 1.142(5)
N3 C11 1.486(5)
C1 C2 1.354(5)
C2 C10 1.428(5)
C2 C3 1.504(5)
C3 C4 1.504(5)
C3 C11 1.555(5)
C3 H3A 1.0000
C4 C5 1.372(5)
C4 C9 1.397(5)
C5 C6 1.385(5)
C6 C7 1.390(5)
C6 H6 0.9500
C7 C8 1.387(5)
C7 H7 0.9500
C8 C9 1.383(5)
C9 H9 0.9500
C11 H11A 0.9900
C11 H11B 0.9900

loop_
_geom_hbond_atom_site_label_D
_geom_hbond_atom_site_label_H
_geom_hbond_atom_site_label_A
_geom_hbond_distance_DH
_geom_hbond_distance_HA
_geom_hbond_distance_DA
_geom_hbond_angle_DHA
_geom_hbond_site_symmetry_A
N1 H1N N2 0.873(18) 2.08(2) 2.942(4) 168(6) 2_656
